data_7202745
loop_
_publ_author_name
'Olivier Jeannin'
'Rodolphe Cl\'erac'
'Marc Fourmigu\'e'

_publ_section_title
;
 Trifluoromethyl order?disorder transition in nickel dithiolene uniform
 spin chains
;
_journal_issue 6
_journal_name_full CrystEngComm
_journal_page_first 488
_journal_paper_doi 10.1039/b701480e
_journal_volume 9
_journal_year 2007
_chemical_formula_moiety 'C8 H20 N, C8 F6 N2 Ni S4'
_chemical_formula_sum 'C16 H20 F6 N3 Ni S4'
_chemical_formula_weight 555.30
_chemical_name_common 'Et4N+, Ni(tfadt)2-'
_chemical_name_systematic
;
?
;
_space_group_IT_number 62
_symmetry_cell_setting orthorhombic
_symmetry_space_group_name_Hall '-P 2ac 2n'
_symmetry_space_group_name_H-M 'P n m a'
_atom_sites_solution_hydrogens geom
_atom_sites_solution_primary direct
_atom_sites_solution_secondary difmap
_audit_creation_method SHELXL-97
_cell_angle_alpha 90.00
_cell_angle_beta 90.00
_cell_angle_gamma 90.00
_cell_formula_units_Z 4
_cell_length_a 16.384(3)
_cell_length_b 7.7447(15)
_cell_length_c 19.192(4)
_cell_measurement_reflns_used 3225
_cell_measurement_temperature 293(2)
_cell_measurement_theta_max 19.5
_cell_measurement_theta_min 1.60
_cell_volume 2435.3(8)
_computing_cell_refinement 'CELL, Stoe-IPDS'
_computing_data_collection 'EXPOSE, Stoe-IPDS'
_computing_data_reduction 'INTEGRATE, Stoe-IPDS'
_computing_structure_refinement 'SHELXL-97 (Sheldrick, 1997)'
_computing_structure_solution 'SHELXS-97 (Sheldrick, 1997)'
_diffrn_ambient_temperature 293(2)
_diffrn_detector_area_resol_mean 6.66
_diffrn_measured_fraction_theta_full 0.991
_diffrn_measured_fraction_theta_max 0.991
_diffrn_measurement_device_type Stoe-IPDS
_diffrn_measurement_method 'oscillation phi incr 1.2 deg'
_diffrn_radiation_monochromator graphite
_diffrn_radiation_source 'fine-focus sealed tube'
_diffrn_radiation_type MoK\a
_diffrn_radiation_wavelength 0.71073
_diffrn_reflns_av_R_equivalents 0.1050
_diffrn_reflns_av_sigmaI/netI 0.0691
_diffrn_reflns_limit_h_max 17
_diffrn_reflns_limit_h_min -17
_diffrn_reflns_limit_k_max 8
_diffrn_reflns_limit_k_min -8
_diffrn_reflns_limit_l_max 20
_diffrn_reflns_limit_l_min -20
_diffrn_reflns_number 18225
_diffrn_reflns_theta_full 22.37
_diffrn_reflns_theta_max 22.37
_diffrn_reflns_theta_min 1.63
_exptl_absorpt_coefficient_mu 1.193
_exptl_absorpt_correction_type none
_exptl_crystal_colour black
_exptl_crystal_density_diffrn 1.515
_exptl_crystal_density_method 'not measured'
_exptl_crystal_description needle
_exptl_crystal_F_000 1132
_exptl_crystal_size_max 0.66
_exptl_crystal_size_mid 0.13
_exptl_crystal_size_min 0.12
_refine_diff_density_max 0.361
_refine_diff_density_min -0.335
_refine_diff_density_rms 0.077
_refine_ls_extinction_method none
_refine_ls_goodness_of_fit_ref 0.793
_refine_ls_hydrogen_treatment none
_refine_ls_matrix_type full
_refine_ls_number_parameters 148
_refine_ls_number_reflns 1696
_refine_ls_number_restraints 18
_refine_ls_restrained_S_all 0.792
_refine_ls_R_factor_all 0.1686
_refine_ls_R_factor_gt 0.0806
_refine_ls_shift/su_max 0.012
_refine_ls_shift/su_mean 0.003
_refine_ls_structure_factor_coef Fsqd
_refine_ls_weighting_details 'calc w=1/[\s^2^(Fo^2^)+(0.1758P)^2^+0.0000P] where P=(Fo^2^+2Fc^2^)/3'
_refine_ls_weighting_scheme calc
_refine_ls_wR_factor_gt 0.2238
_refine_ls_wR_factor_ref 0.2721
_reflns_number_gt 559
_reflns_number_total 1696
_reflns_threshold_expression >2sigma(I)
_cod_data_source_file b701480e.txt
_cod_data_source_block tma_pnma
_cod_original_sg_symbol_H-M Pnma
_cod_database_code 7202745

loop_
_symmetry_equiv_pos_as_xyz
'x, y, z'
'-x+1/2, -y, z+1/2'
'-x, y+1/2, -z'
'x+1/2, -y+1/2, -z+1/2'
'-x, -y, -z'
'x-1/2, y, -z-1/2'
'x, -y-1/2, z'
'-x-1/2, y-1/2, z-1/2'

loop_
_atom_site_label
_atom_site_type_symbol
_atom_site_fract_x
_atom_site_fract_y
_atom_site_fract_z
_atom_site_U_iso_or_equiv
_atom_site_adp_type
_atom_site_occupancy
_atom_site_symmetry_multiplicity
_atom_site_calc_flag
_atom_site_refinement_flags
_atom_site_disorder_assembly
_atom_site_disorder_group
Ni1 Ni 0.52530(15) 0.2500 0.54768(10) 0.1407(11) Uani 1 2 d S . .
S1 S 0.4576(3) 0.2500 0.4537(2) 0.1574(19) Uani 1 2 d S . .
S2 S 0.4167(4) 0.2500 0.6078(2) 0.182(2) Uani 1 2 d S . .
S3 S 0.6348(3) 0.2500 0.4883(2) 0.166(2) Uani 1 2 d S . .
S4 S 0.5918(4) 0.2500 0.6428(2) 0.185(2) Uani 1 2 d S . .
C1 C 0.3590(10) 0.2500 0.4804(10) 0.131(5) Uani 1 2 d SD . .
C2 C 0.2987(16) 0.2500 0.4264(12) 0.188(9) Uani 1 2 d SD . .
C3 C 0.3399(11) 0.2500 0.5507(11) 0.165(7) Uani 1 2 d SD . .
C4 C 0.2526(12) 0.2500 0.5760(12) 0.230(11) Uiso 1 2 d SD . .
F1 F 0.2426(10) 0.113(2) 0.6174(8) 0.224(10) Uiso 0.59(3) 1 d PD . .
F2 F 0.2112(13) 0.117(3) 0.5475(12) 0.221(14) Uiso 0.41(3) 1 d PD . .
F3 F 0.1937(17) 0.2500 0.5279(14) 0.284(14) Uiso 0.59(3) 2 d SPD . .
F3' F 0.236(3) 0.2500 0.6435(13) 0.28(2) Uiso 0.41(3) 2 d SPD . .
C5 C 0.7132(14) 0.2500 0.5518(11) 0.169(7) Uani 1 2 d SD . .
C6 C 0.7955(17) 0.2500 0.5256(14) 0.246(13) Uani 1 2 d SD . .
N2 N 0.8544(15) 0.2500 0.5031(17) 0.340(18) Uani 1 2 d SD . .
C7 C 0.6927(13) 0.2500 0.6180(11) 0.165(7) Uani 1 2 d SD . .
C8 C 0.7516(15) 0.2500 0.6788(13) 0.273(14) Uiso 1 2 d SD . .
F4 F 0.7491(11) 0.113(2) 0.7212(9) 0.245(11) Uiso 0.58(3) 1 d PD . .
F5 F 0.8050(17) 0.122(4) 0.6703(18) 0.285(18) Uiso 0.42(3) 1 d PD . .
F6 F 0.8308(17) 0.2500 0.6620(19) 0.303(18) Uiso 0.58(3) 2 d SPD . .
F6' F 0.711(3) 0.2500 0.740(2) 0.36(3) Uiso 0.42(3) 2 d SPD . .
N1 N 0.2568(16) 0.2500 0.3841(14) 0.288(14) Uani 1 2 d SD . .
N3 N 0.4956(10) 0.2500 0.1937(8) 0.191(7) Uani 1 2 d SD . .
C10 C 0.450(3) 0.138(10) 0.247(3) 0.88(16) Uani 0.50 1 d PD . .
C11 C 0.379(4) 0.2500 0.220(4) 0.42(3) Uiso 1 2 d SD . .
C12 C 0.544(3) 0.130(4) 0.242(2) 0.34(3) Uiso 0.50 1 d PD . .
C13 C 0.602(2) 0.2500 0.2808(17) 0.274(13) Uiso 1 2 d SD . .
C14 C 0.518(2) 0.137(5) 0.1296(15) 0.49(3) Uiso 1 1 d D . .
C15 C 0.483(3) -0.033(7) 0.158(2) 0.55(3) Uiso 1 1 d D . .

loop_
_atom_site_aniso_label
_atom_site_aniso_U_11
_atom_site_aniso_U_22
_atom_site_aniso_U_33
_atom_site_aniso_U_23
_atom_site_aniso_U_13
_atom_site_aniso_U_12
Ni1 0.163(2) 0.1410(18) 0.1181(15) 0.000 0.0087(13) 0.000
S1 0.192(5) 0.164(4) 0.116(3) 0.000 0.007(3) 0.000
S2 0.188(5) 0.236(6) 0.124(3) 0.000 0.012(3) 0.000
S3 0.185(4) 0.184(5) 0.130(3) 0.000 0.027(3) 0.000
S4 0.190(6) 0.242(6) 0.124(3) 0.000 0.004(3) 0.000
C1 0.125(14) 0.139(13) 0.129(12) 0.000 0.005(11) 0.000
C2 0.18(2) 0.23(2) 0.156(19) 0.000 0.002(16) 0.000
C3 0.145(16) 0.182(17) 0.170(18) 0.000 0.011(14) 0.000
C5 0.18(2) 0.180(18) 0.144(15) 0.000 0.024(16) 0.000
C6 0.18(3) 0.39(4) 0.168(19) 0.000 0.034(19) 0.000
N2 0.23(3) 0.42(4) 0.37(4) 0.000 0.15(3) 0.000
C7 0.19(2) 0.158(16) 0.150(15) 0.000 -0.012(15) 0.000
N1 0.23(2) 0.39(4) 0.24(3) 0.000 -0.082(19) 0.000
N3 0.163(14) 0.28(2) 0.128(10) 0.000 0.025(9) 0.000
C10 1.1(3) 1.2(4) 0.31(7) 0.23(13) 0.32(13) -0.4(2)

loop_
_atom_type_symbol
_atom_type_description
_atom_type_scat_dispersion_real
_atom_type_scat_dispersion_imag
_atom_type_scat_source
C C 0.0033 0.0016 'International Tables Vol C Tables 4.2.6.8 and 6.1.1.4'
H H 0.0000 0.0000 'International Tables Vol C Tables 4.2.6.8 and 6.1.1.4'
N N 0.0061 0.0033 'International Tables Vol C Tables 4.2.6.8 and 6.1.1.4'
F F 0.0171 0.0103 'International Tables Vol C Tables 4.2.6.8 and 6.1.1.4'
S S 0.1246 0.1234 'International Tables Vol C Tables 4.2.6.8 and 6.1.1.4'
Ni Ni 0.3393 1.1124 'International Tables Vol C Tables 4.2.6.8 and 6.1.1.4'

loop_
_geom_angle_atom_site_label_1
_geom_angle_atom_site_label_2
_geom_angle_atom_site_label_3
_geom_angle
_geom_angle_site_symmetry_1
_geom_angle_site_symmetry_3
_geom_angle_publ_flag
S1 Ni1 S2 91.4(2) . . ?
S1 Ni1 S4 179.3(2) . . ?
S2 Ni1 S4 87.9(2) . . ?
S1 Ni1 S3 89.2(2) . . ?
S2 Ni1 S3 179.4(2) . . ?
S4 Ni1 S3 91.6(2) . . ?
C1 S1 Ni1 104.0(7) . . ?
C3 S2 Ni1 106.0(7) . . ?
C5 S3 Ni1 104.1(8) . . ?
C7 S4 Ni1 104.8(7) . . ?
C3 C1 C2 123.3(17) . . ?
C3 C1 S1 120.7(14) . . ?
C2 C1 S1 116.1(15) . . ?
N1 C2 C1 177(3) . . ?
C1 C3 C4 121.8(18) . . ?
C1 C3 S2 118.0(14) . . ?
C4 C3 S2 120.2(17) . . ?
F3' C4 F1 52.5(12) . 7_565 ?
F3' C4 F1 52.5(12) . . ?
F1 C4 F1 105(2) 7_565 . ?
F3' C4 F3 122(3) . . ?
F1 C4 F3 108.9(16) 7_565 . ?
F1 C4 F3 108.9(16) . . ?
F3' C4 F2 107(2) . . ?
F1 C4 F2 142(2) 7_565 . ?
F1 C4 F2 64.9(11) . . ?
F3 C4 F2 49.9(14) . . ?
F3' C4 F2 107(2) . 7_565 ?
F1 C4 F2 64.9(11) 7_565 7_565 ?
F1 C4 F2 142(2) . 7_565 ?
F3 C4 F2 49.9(14) . 7_565 ?
F2 C4 F2 99(3) . 7_565 ?
F3' C4 C3 121(3) . . ?
F1 C4 C3 107.9(14) 7_565 . ?
F1 C4 C3 107.9(14) . . ?
F3 C4 C3 118(2) . . ?
F2 C4 C3 110.3(15) . . ?
F2 C4 C3 110.3(15) 7_565 . ?
F3' F1 C4 63.4(8) . . ?
F3' F1 F2 110(2) . . ?
C4 F1 F2 58.0(7) . . ?
F3 F2 C4 64.6(10) . . ?
F3 F2 F1 115.0(17) . . ?
C4 F2 F1 57.2(7) . . ?
F2 F3 F2 131(2) 7_565 . ?
F2 F3 C4 65.6(10) 7_565 . ?
F2 F3 C4 65.6(10) . . ?
F1 F3' F1 128.2(18) 7_565 . ?
F1 F3' C4 64.1(9) 7_565 . ?
F1 F3' C4 64.1(9) . . ?
C7 C5 C6 125(2) . . ?
C7 C5 S3 118.7(17) . . ?
C6 C5 S3 116.1(16) . . ?
N2 C6 C5 176(4) . . ?
C5 C7 C8 126(2) . . ?
C5 C7 S4 120.8(16) . . ?
C8 C7 S4 113.6(17) . . ?
F5 C8 F5 96(4) 7_565 . ?
F5 C8 F6 48.3(19) 7_565 . ?
F5 C8 F6 48(2) . . ?
F5 C8 F4 60.2(14) 7_565 7_565 ?
F5 C8 F4 133(2) . 7_565 ?
F6 C8 F4 100.2(18) . 7_565 ?
F5 C8 F4 133(2) 7_565 . ?
F5 C8 F4 60.2(14) . . ?
F6 C8 F4 100.2(18) . . ?
F4 C8 F4 105(3) 7_565 . ?
F5 C8 F6' 115(2) 7_565 . ?
F5 C8 F6' 115(2) . . ?
F6 C8 F6' 134(3) . . ?
F4 C8 F6' 57.1(15) 7_565 . ?
F4 C8 F6' 57.1(15) . . ?
F5 C8 C7 109(2) 7_565 . ?
F5 C8 C7 109(2) . . ?
F6 C8 C7 116(3) . . ?
F4 C8 C7 116.6(14) 7_565 . ?
F4 C8 C7 116.6(14) . . ?
F6' C8 C7 111(3) . . ?
F6' F4 F5 119.5(15) . . ?
F6' F4 C8 61.7(9) . . ?
F5 F4 C8 59.8(9) . . ?
F6 F5 C8 65.9(12) . . ?
F6 F5 F4 115(3) . . ?
C8 F5 F4 60.1(9) . . ?
F5 F6 F5 131(2) 7_565 . ?
F5 F6 C8 65.8(12) 7_565 . ?
F5 F6 C8 65.8(12) . . ?
F4 F6' F4 112(3) 7_565 . ?
F4 F6' C8 61.2(10) 7_565 . ?
F4 F6' C8 61.2(10) . . ?
C10 N3 C10 69(7) 7_565 . ?
C10 N3 C12 61(3) 7_565 7_565 ?
C10 N3 C12 102(4) . 7_565 ?
C10 N3 C12 102(4) 7_565 . ?
C10 N3 C12 61(3) . . ?
C12 N3 C12 75(3) 7_565 . ?
C10 N3 C14 164(3) 7_565 . ?
C10 N3 C14 109(4) . . ?
C12 N3 C14 134(3) 7_565 . ?
C12 N3 C14 91(2) . . ?
C10 N3 C14 109(4) 7_565 7_565 ?
C10 N3 C14 164(3) . 7_565 ?
C12 N3 C14 91(2) 7_565 7_565 ?
C12 N3 C14 134(3) . 7_565 ?
C14 N3 C14 68(3) . 7_565 ?
C11 C10 N3 80(3) . . ?
C13 C12 N3 104(2) . . ?
C15 C14 N3 96(3) . . ?

loop_
_geom_bond_atom_site_label_1
_geom_bond_atom_site_label_2
_geom_bond_distance
_geom_bond_site_symmetry_2
_geom_bond_publ_flag
Ni1 S1 2.118(5) . ?
Ni1 S2 2.120(6) . ?
Ni1 S4 2.125(5) . ?
Ni1 S3 2.125(5) . ?
S1 C1 1.695(16) . ?
S2 C3 1.669(19) . ?
S3 C5 1.77(2) . ?
S4 C7 1.72(2) . ?
C1 C3 1.38(2) . ?
C1 C2 1.43(2) . ?
C2 N1 1.06(2) . ?
C3 C4 1.511(10) . ?
C4 F3' 1.326(10) . ?
C4 F1 1.335(9) 7_565 ?
C4 F1 1.335(9) . ?
C4 F3 1.335(10) . ?
C4 F2 1.347(10) . ?
C4 F2 1.347(10) 7_565 ?
F1 F3' 1.18(2) . ?
F1 F2 1.44(2) . ?
F2 F3 1.13(3) . ?
F3 F2 1.13(3) 7_565 ?
F3' F1 1.18(2) 7_565 ?
C5 C7 1.31(2) . ?
C5 C6 1.44(2) . ?
C6 N2 1.06(2) . ?
C7 C8 1.514(10) . ?
C8 F5 1.335(10) 7_565 ?
C8 F5 1.335(10) . ?
C8 F6 1.336(10) . ?
C8 F4 1.340(10) 7_565 ?
C8 F4 1.340(10) . ?
C8 F6' 1.346(10) . ?
F4 F6' 1.28(3) . ?
F4 F5 1.34(3) . ?
F5 F6 1.09(4) . ?
F6 F5 1.09(4) 7_565 ?
F6' F4 1.28(3) 7_565 ?
N3 C10 1.531(10) 7_565 ?
N3 C10 1.531(10) . ?
N3 C12 1.535(10) 7_565 ?
N3 C12 1.535(10) . ?
N3 C14 1.552(10) . ?
N3 C14 1.552(10) 7_565 ?
C10 C11 1.529(10) . ?
C12 C13 1.521(10) . ?
C14 C15 1.535(10) . ?
